data_2011145
loop_
_publ_author_name
'Pani, Marcella'
'Mugnoli, Angelo'
'Sottofattori, Enzo'

_publ_section_title
;
 7-Chloro-3,6-dimethyl-1<i>H</i>-indene-2-carbaldehyde
;
_journal_issue 7
_journal_name_full 'Acta Crystallographica Section C'
_journal_page_first 840
_journal_page_last 842
_journal_paper_doi 10.1107/S010827010000442X
_journal_volume 56
_journal_year 2000
_chemical_formula_moiety 'C12 H11 Cl O'
_chemical_formula_sum 'C12 H11 Cl O'
_chemical_formula_weight 206.7
_chemical_melting_point 438
_chemical_name_systematic 7-Chloro-3,6-dimethyl-1H-indene-2-carbaldehyde
_space_group_IT_number 9
_symmetry_cell_setting monoclinic
_symmetry_space_group_name_Hall 'I -2ya'
_symmetry_space_group_name_H-M 'I 1 a 1'
_cell_angle_alpha 90.00
_cell_angle_beta 106.12(2)
_cell_angle_gamma 90.00
_cell_formula_units_Z 4.00
_cell_length_a 7.146(2)
_cell_length_b 19.751(4)
_cell_length_c 7.4080(10)
_cell_measurement_reflns_used 25
_cell_measurement_temperature 294(2)
_cell_measurement_theta_max 20.7
_cell_measurement_theta_min 17.3
_cell_volume 1004.5(4)
_computing_cell_refinement 'CAD-4 Software'
_computing_data_collection 'CAD-4 Software (Enraf-Nonius, 1989)'
_computing_data_reduction 'CADABS (local software)'
_computing_molecular_graphics 'ORTEPII (Johnson, 1976) and PLUTO (Motherwell & Clegg, 1978)'
_computing_publication_material 'PARST (Nardelli, 1983, 1995) and PARSTCIF (Nardelli, 1991)'
_computing_structure_refinement 'SHELXL97 (Sheldrick, 1997)'
_computing_structure_solution 'SIR97 (Altomare et al., 1999)'
_diffrn_ambient_temperature 294(2)
_diffrn_measured_fraction_theta_full .498
_diffrn_measured_fraction_theta_max .498
_diffrn_measurement_device_type 'Enraf-Nonius CAD-4 diffractometer'
_diffrn_measurement_method '\w-2\q  scan mode'
_diffrn_radiation_monochromator graphite
_diffrn_radiation_source 'fine-focus sealed tube'
_diffrn_radiation_type MoK\a
_diffrn_radiation_wavelength .7107
_diffrn_reflns_av_R_equivalents .0041
_diffrn_reflns_av_sigmaI/netI .0195
_diffrn_reflns_limit_h_max 9
_diffrn_reflns_limit_h_min 0
_diffrn_reflns_limit_k_max 25
_diffrn_reflns_limit_k_min 0
_diffrn_reflns_limit_l_max 9
_diffrn_reflns_limit_l_min -9
_diffrn_reflns_number 2300
_diffrn_reflns_theta_full 27.45
_diffrn_reflns_theta_max 27.45
_diffrn_reflns_theta_min 3.04
_diffrn_standards_decay_% 0
_diffrn_standards_interval_time 150
_diffrn_standards_number 2
_exptl_absorpt_coefficient_mu .341
_exptl_absorpt_correction_T_max .909
_exptl_absorpt_correction_T_min .698
_exptl_absorpt_correction_type psi-scan
_exptl_absorpt_process_details '(North et al., 1968)'
_exptl_crystal_colour 'light yellow'
_exptl_crystal_density_diffrn 1.367
_exptl_crystal_density_method 'not measured'
_exptl_crystal_description 'trapezoidal irregular prism'
_exptl_crystal_F_000 432.0
_exptl_crystal_size_max .52
_exptl_crystal_size_mid .44
_exptl_crystal_size_min .28
_refine_diff_density_max .375
_refine_diff_density_min -.295
_refine_ls_abs_structure_details 'Flack (1983)'
_refine_ls_abs_structure_Flack -.03(5)
_refine_ls_extinction_method none
_refine_ls_goodness_of_fit_ref 1.071
_refine_ls_hydrogen_treatment mixed
_refine_ls_matrix_type full
_refine_ls_number_parameters 151
_refine_ls_number_reflns 2289
_refine_ls_number_restraints 2
_refine_ls_R_factor_all .0407
_refine_ls_R_factor_gt .0382
_refine_ls_shift/su_max .002
_refine_ls_shift/su_mean .000
_refine_ls_structure_factor_coef Fsqd
_refine_ls_weighting_details ' w = 1/[\s^2^(Fo^2^)+(0.0723P)^2^] where P=(Fo^2^+2Fc^2^)/3'
_refine_ls_weighting_scheme calc
_refine_ls_wR_factor_ref .0951
_reflns_number_gt 2140
_reflns_number_total 2289
_reflns_threshold_expression 'Fo > 4 \s(Fo)'
_cod_data_source_file na1467.cif
_cod_data_source_block III
_cod_depositor_comments
;
 Changing the _atom_site_occupancy data item value from '.' to '1'
 for all fully occupied atom sites.

 Antanas Vaitkus,
 2017-02-10

The following automatic conversions were performed:

'_symmetry_cell_setting' value ' monoclinic ' changed to 'monoclinic'
according to /home/saulius/struct/CIF-dictionaries/cif_core.dic
dictionary named 'cif_core.dic' version 2.4.1 from 2010-06-29.

Automatic conversion script
Id: cif_fix_values 1715 2011-07-08 13:25:40Z adriana 
;
_cod_original_sg_symbol_H-M 'I a'
_cod_database_code 2011145

loop_
_symmetry_equiv_pos_as_xyz
x,y,z
x+1/2,-y,z
x+1/2,y+1/2,z+1/2
x,-y+1/2,z+1/2

loop_
_atom_site_label
_atom_site_fract_x
_atom_site_fract_y
_atom_site_fract_z
_atom_site_U_iso_or_equiv
_atom_site_adp_type
_atom_site_calc_flag
_atom_site_occupancy
_atom_site_disorder_group
_atom_site_type_symbol
Cl .36884(9) .11600(2) .79279(8) .0528(2) Uani . 1 . Cl
O1 .3884(3) -.18294(9) .8798(2) .0590(6) Uani . 1 . O
C1 .3474(3) -.04515(8) .7241(2) .0354(5) Uani . 1 . C
C2 .3109(3) -.11074(7) .6173(2) .0357(4) Uani . 1 . C
C3 .2481(2) -.10016(8) .4295(2) .0356(5) Uani . 1 . C
C4 .1791(3) .00951(9) .2304(2) .0424(6) Uani . 1 . C
C5 .1818(3) .07970(10) .2410(3) .0479(6) Uani . 1 . C
C6 .2408(3) .11439(8) .4112(3) .0408(6) Uani . 1 . C
C7 .2969(2) .07580(8) .5758(2) .0372(5) Uani . 1 . C
C8 .2949(2) .00606(8) .5699(2) .0331(5) Uani . 1 . C
C9 .2364(2) -.02702(8) .3967(2) .0349(4) Uani . 1 . C
C10 .3394(3) -.17630(10) .7102(3) .0446(7) Uani . 1 . C
C11 .1960(3) -.15020(10) .2743(3) .0478(6) Uani . 1 . C
C12 .2417(4) .19030(10) .4146(4) .0600(8) Uani . 1 . C
H1A .263(4) -.0426(12) .796(4) .045(6) Uiso . 1 . H
H1B .490(4) -.0399(11) .788(4) .046(6) Uiso . 1 . H
H4 .133(4) -.0193(14) .112(4) .062(7) Uiso . 1 . H
H5 .138(4) .1051(14) .130(4) .059(7) Uiso . 1 . H
H10 .319(4) -.2159(16) .627(4) .076(8) Uiso . 1 . H
H11A .223 -.195 .325 .065(4) Uiso calc 1 . H
H11B .271 -.142 .188 .065(4) Uiso calc 1 . H
H11C .060 -.146 .210 .065(4) Uiso calc 1 . H
H12A .204 .207 .288 .092(6) Uiso calc 1 . H
H12B .370 .206 .478 .092(6) Uiso calc 1 . H
H12C .152 .206 .480 .092(6) Uiso calc 1 . H

loop_
_atom_site_aniso_label
_atom_site_aniso_U_11
_atom_site_aniso_U_22
_atom_site_aniso_U_33
_atom_site_aniso_U_12
_atom_site_aniso_U_13
_atom_site_aniso_U_23
Cl .0716(3) .0390(2) .0457(2) -.0020(2) .0129(2) -.0110(2)
O1 .0890(11) .0426(8) .0434(8) .0049(7) .0152(8) .0105(6)
C1 .0477(9) .0288(7) .0292(6) .0024(6) .0100(6) .0000(5)
C2 .0442(7) .0287(7) .0348(8) .0019(6) .0119(6) -.0006(5)
C3 .0416(7) .0330(7) .0330(8) .0026(6) .0117(6) -.0017(6)
C4 .0529(10) .0432(9) .0298(8) .0064(7) .0096(7) .0034(6)
C5 .0579(11) .0459(10) .0408(9) .0102(8) .0151(8) .0153(8)
C6 .0459(8) .0325(8) .0466(9) .0081(7) .0171(7) .0079(7)
C7 .0398(7) .0357(8) .0371(8) .0028(6) .0125(6) -.0004(6)
C8 .0376(7) .0327(7) .0296(8) .0039(6) .0101(6) .0021(6)
C9 .0395(7) .0346(7) .0314(6) .0038(6) .0114(5) .0010(6)
C10 .0600(11) .0315(9) .0426(10) .0030(7) .0143(8) .0051(7)
C11 .0632(11) .0400(9) .0388(8) .0018(8) .0118(8) -.0104(7)
C12 .0823(14) .0308(9) .0715(14) .0101(9) .0289(11) .0103(9)

loop_
_atom_type_symbol
_atom_type_description
_atom_type_scat_dispersion_real
_atom_type_scat_dispersion_imag
_atom_type_scat_source
Cl 'Chlorine    ' .1484 .1585 'Int. Tab. C, 4.2.6.8, 6.1.1.4'
'O ' 'Oxygen      ' .0106 .0060 'Int. Tab. C, 4.2.6.8, 6.1.1.4'
'C ' 'Carbon      ' .0033 .0016 'Int. Tab. C, 4.2.6.8, 6.1.1.4'
'H ' 'Hydrogen    ' .0000 .0000 'Int. Tab. C, 4.2.6.8, 6.1.1.4'

loop_
_geom_angle_atom_site_label_1
_geom_angle_atom_site_label_2
_geom_angle_atom_site_label_3
_geom_angle
_geom_angle_publ_flag
C2 C1 C8 102.20(10) no
C2 C1 H1A 108(2) no
C2 C1 H1B 110.0(10) no
C8 C1 H1A 110(2) no
C8 C1 H1B 107.0(10) no
H1A C1 H1B 118(2) no
C1 C2 C3 111.60(10) no
C1 C2 C10 122.50(10) yes
C3 C2 C10 125.9(2) yes
C2 C3 C9 108.10(10) no
C2 C3 C11 129.3(2) yes
C9 C3 C11 122.6(2) no
C5 C4 C9 118.2(2) no
C5 C4 H4 127(2) no
C9 C4 H4 115.0(10) no
C4 C5 C6 122.5(2) no
C4 C5 H5 119(2) no
C6 C5 H5 118(2) no
C5 C6 C7 117.6(2) no
C5 C6 C12 120.4(2) no
C7 C6 C12 122.1(2) yes
Cl C7 C6 119.80(10) yes
Cl C7 C8 118.90(10) no
C6 C7 C8 121.3(2) no
C1 C8 C7 130.90(10) no
C1 C8 C9 109.50(10) no
C7 C8 C9 119.70(10) no
C3 C9 C4 130.5(2) no
C3 C9 C8 108.70(10) no
C4 C9 C8 120.8(2) no
O1 C10 C2 123.2(2) yes
O1 C10 H10 121(2) no
C2 C10 H10 116(2) no
C3 C11 H11A 109.5 no
C3 C11 H11B 109.5 no
C3 C11 H11C 109.5 no
H11A C11 H11B 109.5 no
H11A C11 H11C 109.5 no
H11B C11 H11C 109.5 no
C6 C12 H12A 109.5 no
C6 C12 H12B 109.5 no
C6 C12 H12C 109.5 no
H12A C12 H12B 109.5 no
H12A C12 H12C 109.5 no
H12B C12 H12C 109.5 no

loop_
_geom_bond_atom_site_label_1
_geom_bond_atom_site_label_2
_geom_bond_site_symmetry_1
_geom_bond_site_symmetry_2
_geom_bond_distance
_geom_bond_publ_flag
Cl C7 . . 1.738(2) yes
O1 C10 . . 1.214(2) yes
C1 C2 . . 1.503(2) no
C1 C8 . . 1.494(2) no
C1 H1A . . .91(3) no
C1 H1B . . 1.00(2) no
C2 C3 . . 1.354(2) yes
C2 C10 . . 1.454(3) yes
C3 C9 . . 1.463(2) no
C3 C11 . . 1.483(3) no
C4 C5 . . 1.389(3) no
C4 C9 . . 1.388(2) no
C4 H4 . . 1.02(3) no
C5 C6 . . 1.393(3) no
C5 H5 . . .94(3) no
C6 C7 . . 1.399(3) no
C6 C12 . . 1.500(3) no
C7 C8 . . 1.378(2) no
C8 C9 . . 1.396(2) no
C10 H10 . . .98(3) no
C11 H11A . . .96 no
C11 H11B . . .96 no
C11 H11C . . .96 no
C12 H12A . . .96 no
C12 H12B . . .96 no
C12 H12C . . .96 no

loop_
_geom_torsion_atom_site_label_1
_geom_torsion_atom_site_label_2
_geom_torsion_atom_site_label_3
_geom_torsion_atom_site_label_4
_geom_torsion
_geom_torsion_publ_flag
C8 C1 C2 C3 .4(2) no
C8 C1 C2 C10 -178.9(2) no
H1A C1 C2 C3 116(2) no
H1A C1 C2 C10 -63(2) no
H1B C1 C2 C3 -113(2) no
H1B C1 C2 C10 67(2) no
C2 C1 C8 C7 179.9(2) no
C2 C1 C8 C9 -.2(2) no
H1A C1 C8 C7 65(2) no
H1A C1 C8 C9 -115(2) no
H1B C1 C8 C7 -64(2) no
H1B C1 C8 C9 115(2) no
C1 C2 C3 C9 -.4(2) no
C1 C2 C3 C11 179.9(2) no
C10 C2 C3 C9 178.9(2) no
C10 C2 C3 C11 -.8(3) no
C1 C2 C10 O1 2.4(3) yes
C1 C2 C10 H10 -176(2) no
C3 C2 C10 O1 -176.9(2) no
C3 C2 C10 H10 5(2) no
C2 C3 C9 C4 -179.5(2) no
C2 C3 C9 C8 .3(2) no
C11 C3 C9 C4 .2(3) no
C11 C3 C9 C8 -180.0(2) no
C2 C3 C11 H11A -5 no
C2 C3 C11 H11B -125 no
C2 C3 C11 H11C 115 no
C9 C3 C11 H11A 176 no
C9 C3 C11 H11B 56 no
C9 C3 C11 H11C -65 no
C9 C4 C5 C6 .5(3) no
C9 C4 C5 H5 -177(2) no
H4 C4 C5 C6 177(2) no
H4 C4 C5 H5 0(3) no
C5 C4 C9 C3 179.9(2) no
C5 C4 C9 C8 .1(3) no
H4 C4 C9 C3 2(2) no
H4 C4 C9 C8 -177(2) no
C4 C5 C6 C7 -.7(3) no
C4 C5 C6 C12 179.8(2) no
H5 C5 C6 C7 177(2) no
H5 C5 C6 C12 -3(2) no
C5 C6 C7 Cl -179.10(10) no
C5 C6 C7 C8 .4(3) no
C12 C6 C7 Cl .4(3) no
C12 C6 C7 C8 179.9(2) no
C5 C6 C12 H12A -3 no
C5 C6 C12 H12B -123 no
C5 C6 C12 H12C 117 no
C7 C6 C12 H12A 178 no
C7 C6 C12 H12B 58 no
C7 C6 C12 H12C -62 no
Cl C7 C8 C1 -.5(3) no
Cl C7 C8 C9 179.60(10) no
C6 C7 C8 C1 180.0(2) no
C6 C7 C8 C9 .1(3) no
C1 C8 C9 C3 -.1(2) no
C1 C8 C9 C4 179.8(2) no
C7 C8 C9 C3 179.8(2) no
C7 C8 C9 C4 -.3(3) no

loop_
_cod_related_entry_id
_cod_related_entry_database
_cod_related_entry_code
1 ChemSpider 8950003
